data_4343516
loop_
_publ_author_name
'Oliveira, Sandrina'
'Ministro, Jos\'e'
'Santos, Isabel C.'
'Belo, Dulce'
'Lopes, Elsa B.'
'Raba\,ca, Sandra'
'Canadell, Enric'
'Almeida, Manuel'

_publ_section_title
;
 Bilayer Molecular Metals Based on Dissymmetrical Electron Donors.
;
_journal_issue 14
_journal_name_full 'Inorganic chemistry'
_journal_page_first 6677
_journal_page_last 6679
_journal_paper_doi 10.1021/acs.inorgchem.5b01240
_journal_volume 54
_journal_year 2015
_chemical_formula_sum 'C26 H14 F3 N2 P0.5 S12'
_chemical_formula_weight 811.60
_chemical_name_systematic
;
 ?
;
_space_group_IT_number 2
_symmetry_cell_setting triclinic
_symmetry_space_group_name_Hall '-P 1'
_symmetry_space_group_name_H-M 'P -1'
_atom_sites_solution_hydrogens geom
_atom_sites_solution_primary direct
_atom_sites_solution_secondary difmap
_audit_creation_method SHELXL-97
_cell_angle_alpha 89.122(8)
_cell_angle_beta 89.403(9)
_cell_angle_gamma 85.026(9)
_cell_formula_units_Z 1
_cell_length_a 4.8507(12)
_cell_length_b 5.8341(13)
_cell_length_c 28.440(6)
_cell_measurement_reflns_used 1175
_cell_measurement_temperature 150(2)
_cell_measurement_theta_max 24.37
_cell_measurement_theta_min 3.57
_cell_volume 801.7(3)
_computing_cell_refinement 'Bruker SAINT'
_computing_data_collection 'Bruker APEX2'
_computing_data_reduction 'Bruker SAINT'
_computing_structure_refinement 'SHELXL-97 (Sheldrick, 2008)'
_computing_structure_solution 'SIR97 (Altomare et al, 1999)'
_diffrn_ambient_temperature 150(2)
_diffrn_measured_fraction_theta_full 0.792
_diffrn_measured_fraction_theta_max 0.792
_diffrn_measurement_device_type 'Bruker APEX-II CCD'
_diffrn_measurement_method '\f and \w scans'
_diffrn_radiation_monochromator graphite
_diffrn_radiation_source 'fine-focus sealed tube'
_diffrn_radiation_type MoK\a
_diffrn_radiation_wavelength 0.71073
_diffrn_reflns_av_R_equivalents 0.0409
_diffrn_reflns_av_sigmaI/netI 0.0835
_diffrn_reflns_limit_h_max 2
_diffrn_reflns_limit_h_min -5
_diffrn_reflns_limit_k_max 5
_diffrn_reflns_limit_k_min -6
_diffrn_reflns_limit_l_max 29
_diffrn_reflns_limit_l_min -33
_diffrn_reflns_number 4644
_diffrn_reflns_theta_full 25.03
_diffrn_reflns_theta_max 25.03
_diffrn_reflns_theta_min 3.51
_exptl_absorpt_coefficient_mu 0.884
_exptl_absorpt_correction_T_max 0.9825
_exptl_absorpt_correction_T_min 0.7773
_exptl_absorpt_correction_type multi-scan
_exptl_absorpt_process_details '(SADABS; Sheldrick, 2004)'
_exptl_crystal_colour 'dark brown'
_exptl_crystal_density_diffrn 1.681
_exptl_crystal_density_method 'not measured'
_exptl_crystal_description plate
_exptl_crystal_F_000 411
_exptl_crystal_size_max 0.30
_exptl_crystal_size_mid 0.10
_exptl_crystal_size_min 0.02
_refine_diff_density_max 1.227
_refine_diff_density_min -1.004
_refine_diff_density_rms 0.159
_refine_ls_extinction_method none
_refine_ls_goodness_of_fit_ref 1.108
_refine_ls_hydrogen_treatment constr
_refine_ls_matrix_type full
_refine_ls_number_parameters 203
_refine_ls_number_reflns 2234
_refine_ls_number_restraints 0
_refine_ls_restrained_S_all 1.108
_refine_ls_R_factor_all 0.1485
_refine_ls_R_factor_gt 0.1117
_refine_ls_shift/su_max 0.005
_refine_ls_shift/su_mean 0.000
_refine_ls_structure_factor_coef Fsqd
_refine_ls_weighting_details 'calc w=1/[\s^2^(Fo^2^)+(0.0382P)^2^+1.8559P] where P=(Fo^2^+2Fc^2^)/3'
_refine_ls_weighting_scheme calc
_refine_ls_wR_factor_gt 0.2361
_refine_ls_wR_factor_ref 0.2475
_reflns_number_gt 1538
_reflns_number_total 2234
_reflns_threshold_expression >2sigma(I)
_cod_data_source_file ic5b01240_si_002.cif
_cod_data_source_block shelx
_cod_depositor_comments 'Adding full bibliography for 4343514--4343516.cif.'
_cod_original_sg_symbol_H-M P-1
_cod_original_formula_sum 'C26 H14 F3 N2 P0.50 S12'
_cod_database_code 4343516

loop_
_symmetry_equiv_pos_as_xyz
'x, y, z'
'-x, -y, -z'

loop_
_atom_site_label
_atom_site_type_symbol
_atom_site_fract_x
_atom_site_fract_y
_atom_site_fract_z
_atom_site_U_iso_or_equiv
_atom_site_adp_type
_atom_site_occupancy
_atom_site_symmetry_multiplicity
_atom_site_calc_flag
_atom_site_refinement_flags
_atom_site_disorder_assembly
_atom_site_disorder_group
S1 S 1.3684(8) 1.0767(5) 0.26315(11) 0.0258(9) Uani 1 1 d . . .
S2 S 1.1916(8) 0.6763(5) 0.21299(11) 0.0276(9) Uani 1 1 d . . .
S3 S 1.7315(9) 1.2279(6) 0.18718(13) 0.0362(10) Uani 1 1 d . . .
S4 S 1.5210(10) 0.7505(6) 0.12725(13) 0.0446(12) Uani 1 1 d . . .
S5 S 0.9796(7) 0.9528(5) 0.35232(10) 0.0213(8) Uani 1 1 d . . .
S6 S 0.8166(7) 0.5446(5) 0.30128(11) 0.0231(8) Uani 1 1 d . . .
N1 N 0.007(3) 0.2526(19) 0.4593(4) 0.036(3) Uani 1 1 d . . .
C1 C 1.170(3) 0.8401(19) 0.2642(4) 0.025(3) Uani 1 1 d . . .
C2 C 1.434(3) 0.840(2) 0.1843(4) 0.028(3) Uani 1 1 d . A .
C4 C 1.602(5) 1.033(4) 0.1040(7) 0.048(7) Uani 0.81(5) 1 d P A 1
H4A H 1.6602 1.0159 0.0707 0.057 Uiso 0.81(5) 1 calc PR A 1
H4B H 1.4308 1.1388 0.1047 0.057 Uiso 0.81(5) 1 calc PR A 1
C5 C 1.814(6) 1.139(3) 0.1287(7) 0.037(7) Uani 0.81(5) 1 d P A 1
H5A H 1.8621 1.2757 0.1102 0.045 Uiso 0.81(5) 1 calc PR A 1
H5B H 1.9816 1.0295 0.1297 0.045 Uiso 0.81(5) 1 calc PR A 1
C4A C 1.78(2) 0.942(13) 0.107(2) 0.03(2) Uiso 0.19(5) 1 d P A 2
H4A1 H 1.9540 0.9083 0.1237 0.032 Uiso 0.19(5) 1 calc PR A 2
H4A2 H 1.8089 0.9295 0.0728 0.032 Uiso 0.19(5) 1 calc PR A 2
C5A C 1.64(3) 1.18(2) 0.120(4) 0.06(3) Uiso 0.19(5) 1 d P A 2
H5A1 H 1.4378 1.1799 0.1157 0.072 Uiso 0.19(5) 1 calc PR A 2
H5A2 H 1.7124 1.2958 0.0993 0.072 Uiso 0.19(5) 1 calc PR A 2
C3 C 1.509(3) 1.023(2) 0.2068(4) 0.025(3) Uani 1 1 d . A .
C6 C 1.009(2) 0.7863(18) 0.3014(4) 0.016(3) Uani 1 1 d . . .
C7 C 0.745(3) 0.7870(18) 0.3811(4) 0.022(3) Uani 1 1 d . . .
C8 C 0.662(3) 0.5944(18) 0.3565(4) 0.019(3) Uani 1 1 d . . .
C9 C 0.479(2) 0.4558(18) 0.3770(4) 0.018(3) Uani 1 1 d . . .
H9 H 0.4310 0.3233 0.3611 0.022 Uiso 1 1 calc R . .
C10 C 0.364(3) 0.5077(19) 0.4213(4) 0.020(3) Uani 1 1 d . . .
C11 C 0.445(3) 0.7008(19) 0.4451(4) 0.025(3) Uani 1 1 d . . .
H11 H 0.3692 0.7365 0.4753 0.030 Uiso 1 1 calc R . .
C12 C 0.633(3) 0.839(2) 0.4249(4) 0.025(3) Uani 1 1 d . . .
H12 H 0.6844 0.9696 0.4412 0.030 Uiso 1 1 calc R . .
C13 C 0.173(3) 0.367(2) 0.4429(4) 0.023(3) Uani 1 1 d . . .
P1 P 0.0000 0.5000 0.0000 0.103(6) Uiso 0.50 2 d SP . .
F1 F 0.139(8) 0.262(6) 0.0108(12) 0.142(12) Uiso 0.50 1 d P . .
F2 F -0.233(12) 0.517(9) 0.0315(18) 0.23(2) Uiso 0.50 1 d P . .
F3 F 0.171(8) 0.735(6) 0.0051(12) 0.141(12) Uiso 0.50 1 d P . .

loop_
_atom_site_aniso_label
_atom_site_aniso_U_11
_atom_site_aniso_U_22
_atom_site_aniso_U_33
_atom_site_aniso_U_23
_atom_site_aniso_U_13
_atom_site_aniso_U_12
S1 0.034(2) 0.0199(17) 0.0251(18) -0.0011(13) 0.0095(15) -0.0088(14)
S2 0.037(3) 0.0183(17) 0.0285(18) -0.0030(14) 0.0089(15) -0.0069(14)
S3 0.045(3) 0.0239(19) 0.041(2) 0.0027(15) 0.0167(18) -0.0123(16)
S4 0.067(3) 0.037(2) 0.029(2) -0.0093(16) 0.0179(19) -0.0046(19)
S5 0.026(2) 0.0169(16) 0.0224(16) -0.0017(12) 0.0047(13) -0.0072(13)
S6 0.031(2) 0.0135(16) 0.0249(17) -0.0016(13) 0.0087(14) -0.0036(13)
N1 0.038(9) 0.028(7) 0.043(7) -0.009(5) 0.005(6) -0.014(6)
C1 0.036(10) 0.011(6) 0.027(7) 0.010(5) 0.009(6) 0.000(5)
C2 0.038(10) 0.021(7) 0.025(7) -0.003(6) 0.019(6) -0.004(6)
C4 0.059(19) 0.045(15) 0.035(11) 0.019(10) 0.021(10) 0.013(12)
C5 0.042(18) 0.033(11) 0.038(11) 0.000(8) 0.013(10) -0.008(10)
C3 0.033(10) 0.019(7) 0.022(7) 0.003(5) 0.005(6) 0.002(5)
C6 0.012(8) 0.013(6) 0.024(6) 0.004(5) -0.002(5) -0.001(5)
C7 0.043(10) 0.004(6) 0.018(6) 0.001(5) -0.003(6) 0.005(5)
C8 0.022(9) 0.010(6) 0.024(6) 0.007(5) 0.005(5) 0.002(5)
C9 0.007(8) 0.010(6) 0.037(7) -0.005(5) -0.001(5) 0.001(5)
C10 0.021(9) 0.016(6) 0.022(6) 0.003(5) 0.004(5) 0.006(5)
C11 0.031(10) 0.012(6) 0.030(7) -0.003(5) 0.008(6) 0.003(5)
C12 0.034(10) 0.011(6) 0.028(7) 0.010(5) 0.014(6) 0.003(5)
C13 0.026(9) 0.018(7) 0.025(7) -0.012(5) 0.003(6) -0.003(6)

loop_
_atom_type_symbol
_atom_type_description
_atom_type_scat_dispersion_real
_atom_type_scat_dispersion_imag
_atom_type_scat_source
C C 0.0033 0.0016 'International Tables Vol C Tables 4.2.6.8 and 6.1.1.4'
H H 0.0000 0.0000 'International Tables Vol C Tables 4.2.6.8 and 6.1.1.4'
N N 0.0061 0.0033 'International Tables Vol C Tables 4.2.6.8 and 6.1.1.4'
F F 0.0171 0.0103 'International Tables Vol C Tables 4.2.6.8 and 6.1.1.4'
P P 0.1023 0.0942 'International Tables Vol C Tables 4.2.6.8 and 6.1.1.4'
S S 0.1246 0.1234 'International Tables Vol C Tables 4.2.6.8 and 6.1.1.4'

loop_
_geom_angle_atom_site_label_1
_geom_angle_atom_site_label_2
_geom_angle_atom_site_label_3
_geom_angle
_geom_angle_site_symmetry_1
_geom_angle_site_symmetry_3
C1 S1 C3 95.3(6) . .
C1 S2 C2 95.2(6) . .
C3 S3 C5 102.8(8) . .
C3 S3 C5A 92(4) . .
C5 S3 C5A 26(4) . .
C2 S4 C4A 105(2) . .
C2 S4 C4 96.7(8) . .
C4A S4 C4 31(3) . .
C7 S5 C6 95.5(5) . .
C8 S6 C6 95.7(5) . .
C6 C1 S1 123.3(9) . .
C6 C1 S2 121.9(9) . .
S1 C1 S2 114.9(6) . .
C3 C2 S4 128.6(10) . .
C3 C2 S2 117.0(9) . .
S4 C2 S2 114.2(7) . .
C5 C4 S4 115.4(16) . .
C5 C4 H4A 108.4 . .
S4 C4 H4A 108.4 . .
C5 C4 H4B 108.4 . .
S4 C4 H4B 108.4 . .
H4A C4 H4B 107.5 . .
C4 C5 S3 116.3(16) . .
C4 C5 H5A 108.2 . .
S3 C5 H5A 108.2 . .
C4 C5 H5B 108.2 . .
S3 C5 H5B 108.2 . .
H5A C5 H5B 107.4 . .
C5A C4A S4 102(8) . .
C5A C4A H4A1 111.3 . .
S4 C4A H4A1 111.3 . .
C5A C4A H4A2 111.3 . .
S4 C4A H4A2 111.3 . .
H4A1 C4A H4A2 109.2 . .
C4A C5A S3 107(8) . .
C4A C5A H5A1 110.3 . .
S3 C5A H5A1 110.3 . .
C4A C5A H5A2 110.3 . .
S3 C5A H5A2 110.3 . .
H5A1 C5A H5A2 108.6 . .
C2 C3 S1 117.6(10) . .
C2 C3 S3 128.4(9) . .
S1 C3 S3 114.0(7) . .
C1 C6 S5 122.3(9) . .
C1 C6 S6 121.7(9) . .
S5 C6 S6 116.0(6) . .
C12 C7 C8 119.7(12) . .
C12 C7 S5 123.4(9) . .
C8 C7 S5 116.8(9) . .
C9 C8 C7 120.1(11) . .
C9 C8 S6 124.0(9) . .
C7 C8 S6 115.9(9) . .
C8 C9 C10 120.5(11) . .
C8 C9 H9 119.7 . .
C10 C9 H9 119.7 . .
C9 C10 C11 119.0(11) . .
C9 C10 C13 121.2(11) . .
C11 C10 C13 119.7(10) . .
C12 C11 C10 120.7(11) . .
C12 C11 H11 119.6 . .
C10 C11 H11 119.6 . .
C7 C12 C11 119.9(12) . .
C7 C12 H12 120.0 . .
C11 C12 H12 120.0 . .
N1 C13 C10 177.4(15) . .
F2 P1 F2 180(5) 2_565 .
F2 P1 F1 77(2) 2_565 .
F2 P1 F1 103(2) . .
F2 P1 F1 103(2) 2_565 2_565
F2 P1 F1 77(2) . 2_565
F1 P1 F1 180(3) . 2_565
F2 P1 F3 71(2) 2_565 .
F2 P1 F3 109(2) . .
F1 P1 F3 121.2(18) . .
F1 P1 F3 58.8(18) 2_565 .
F2 P1 F3 109(2) 2_565 2_565
F2 P1 F3 71(2) . 2_565
F1 P1 F3 58.8(18) . 2_565
F1 P1 F3 121.2(18) 2_565 2_565
F3 P1 F3 180(2) . 2_565
P1 F1 F3 65(2) . 2_565
F1 F3 P1 55.8(17) 2_565 .

loop_
_geom_bond_atom_site_label_1
_geom_bond_atom_site_label_2
_geom_bond_distance
_geom_bond_site_symmetry_2
S1 C1 1.749(13) .
S1 C3 1.756(12) .
S2 C1 1.751(13) .
S2 C2 1.763(12) .
S3 C3 1.757(13) .
S3 C5 1.782(17) .
S3 C5A 2.01(11) .
S4 C2 1.748(12) .
S4 C4A 1.82(7) .
S4 C4 1.84(2) .
S5 C7 1.745(13) .
S5 C6 1.753(11) .
S6 C8 1.752(12) .
S6 C6 1.757(11) .
N1 C13 1.179(16) .
C1 C6 1.360(15) .
C2 C3 1.336(18) .
C4 C5 1.44(4) .
C4 H4A 0.9900 .
C4 H4B 0.9900 .
C5 H5A 0.9900 .
C5 H5B 0.9900 .
C4A C5A 1.51(16) .
C4A H4A1 0.9900 .
C4A H4A2 0.9900 .
C5A H5A1 0.9900 .
C5A H5A2 0.9900 .
C7 C12 1.383(16) .
C7 C8 1.423(17) .
C8 C9 1.369(16) .
C9 C10 1.399(16) .
C9 H9 0.9500 .
C10 C11 1.409(17) .
C10 C13 1.419(17) .
C11 C12 1.383(17) .
C11 H11 0.9500 .
C12 H12 0.9500 .
P1 F2 1.43(5) 2_565
P1 F2 1.43(5) .
P1 F1 1.52(4) .
P1 F1 1.52(4) 2_565
P1 F3 1.67(4) .
P1 F3 1.67(4) 2_565
F1 F3 1.57(5) 2_565
F3 F1 1.57(5) 2_565
